data_1506149
loop_
_publ_author_name
'Crawley, Seth L.'
'Funk, Raymond L.'

_publ_section_title
;
 Generation of aza-ortho-xylylenes via ring opening of
 2-(2-acylaminophenyl)aziridines: application in the construction of the
 communesin ring system.
;
_journal_issue 18
_journal_name_full 'Organic letters'
_journal_page_first 3995
_journal_page_last 3998
_journal_paper_doi 10.1021/ol061461d
_journal_volume 8
_journal_year 2006
_chemical_formula_sum 'C23 H23 N3 O2'
_chemical_formula_weight 373.44
_chemical_name_systematic
; 
 ? 
;
_space_group_IT_number 14
_symmetry_space_group_name_Hall '-P 2ybc'
_symmetry_space_group_name_H-M 'P 1 21/c 1'
_atom_sites_solution_hydrogens geom
_atom_sites_solution_primary direct
_atom_sites_solution_secondary difmap
_audit_creation_method SHELXL-97
_cell_angle_alpha 90.00
_cell_angle_beta 116.330(4)
_cell_angle_gamma 90.00
_cell_formula_units_Z 4
_cell_length_a 15.568(3)
_cell_length_b 8.5131(16)
_cell_length_c 15.752(3)
_cell_measurement_temperature 103(2)
_cell_volume 1871.1(6)
_computing_structure_refinement 'SHELXL-97 (Sheldrick, 1997)'
_computing_structure_solution 'SHELXS-97 (Sheldrick, 1990)'
_diffrn_ambient_temperature 103(2)
_diffrn_measured_fraction_theta_full 0.965
_diffrn_measured_fraction_theta_max 0.965
_diffrn_radiation_monochromator graphite
_diffrn_radiation_source 'fine-focus sealed tube'
_diffrn_radiation_type MoK\a
_diffrn_radiation_wavelength 0.71073
_diffrn_reflns_av_R_equivalents 0.0485
_diffrn_reflns_av_sigmaI/netI 0.0698
_diffrn_reflns_limit_h_max 13
_diffrn_reflns_limit_h_min -20
_diffrn_reflns_limit_k_max 11
_diffrn_reflns_limit_k_min -10
_diffrn_reflns_limit_l_max 20
_diffrn_reflns_limit_l_min -20
_diffrn_reflns_number 11363
_diffrn_reflns_theta_full 28.31
_diffrn_reflns_theta_max 28.31
_diffrn_reflns_theta_min 1.46
_exptl_absorpt_coefficient_mu 0.086
_exptl_crystal_density_diffrn 1.326
_exptl_crystal_density_method 'not measured'
_exptl_crystal_F_000 792
_refine_diff_density_max 0.624
_refine_diff_density_min -0.541
_refine_diff_density_rms 0.056
_refine_ls_extinction_method none
_refine_ls_goodness_of_fit_ref 1.032
_refine_ls_hydrogen_treatment mixed
_refine_ls_matrix_type full
_refine_ls_number_parameters 255
_refine_ls_number_reflns 4490
_refine_ls_number_restraints 0
_refine_ls_restrained_S_all 1.032
_refine_ls_R_factor_all 0.0868
_refine_ls_R_factor_gt 0.0540
_refine_ls_shift/su_max 0.001
_refine_ls_shift/su_mean 0.000
_refine_ls_structure_factor_coef Fsqd
_refine_ls_weighting_details 'calc w=1/[\s^2^(Fo^2^)+(0.0657P)^2^+0.0000P] where P=(Fo^2^+2Fc^2^)/3'
_refine_ls_weighting_scheme calc
_refine_ls_wR_factor_gt 0.1264
_refine_ls_wR_factor_ref 0.1402
_reflns_number_gt 3079
_reflns_number_total 4490
_reflns_threshold_expression >2sigma(I)
_cod_data_source_file ol061461dsi20060614_024230.cif
_cod_data_source_block slc2s
_cod_original_cell_volume 1871.2(6)
_cod_database_code 1506149

loop_
_symmetry_equiv_pos_as_xyz
'x, y, z'
'-x, y+1/2, -z+1/2'
'-x, -y, -z'
'x, -y-1/2, z-1/2'

loop_
_atom_site_label
_atom_site_type_symbol
_atom_site_fract_x
_atom_site_fract_y
_atom_site_fract_z
_atom_site_U_iso_or_equiv
_atom_site_adp_type
_atom_site_occupancy
_atom_site_symmetry_multiplicity
_atom_site_calc_flag
_atom_site_refinement_flags
C1 C 0.03222(13) 0.7820(2) 0.19628(13) 0.0235(4) Uani 1 1 d .
H1A H 0.0183 0.8294 0.2433 0.028 Uiso 1 1 calc R
H1B H -0.0064 0.6981 0.1591 0.028 Uiso 1 1 calc R
C2 C 0.10574(12) 0.8330(2) 0.18252(12) 0.0169(4) Uani 1 1 d .
C3 C 0.12691(12) 0.7776(2) 0.10502(12) 0.0164(4) Uani 1 1 d .
C4 C 0.10661(13) 0.6247(2) 0.06767(13) 0.0207(4) Uani 1 1 d .
H4 H 0.0825 0.5484 0.0956 0.025 Uiso 1 1 calc R
C5 C 0.12181(13) 0.5860(2) -0.00960(14) 0.0224(4) Uani 1 1 d .
H5 H 0.1082 0.4820 -0.0338 0.027 Uiso 1 1 calc R
C6 C 0.15634(12) 0.6941(2) -0.05328(13) 0.0199(4) Uani 1 1 d .
H6 H 0.1644 0.6664 -0.1077 0.024 Uiso 1 1 calc R
C7 C 0.17880(12) 0.8449(2) -0.01420(12) 0.0166(4) Uani 1 1 d .
C8 C 0.21064(14) 0.9853(2) -0.13509(13) 0.0243(4) Uani 1 1 d .
H8A H 0.2345 0.8894 -0.1519 0.036 Uiso 1 1 calc R
H8B H 0.2489 1.0753 -0.1372 0.036 Uiso 1 1 calc R
H8C H 0.1434 1.0017 -0.1802 0.036 Uiso 1 1 calc R
C9 C 0.21738(13) 1.1120(2) 0.01148(13) 0.0176(4) Uani 1 1 d .
H9 H 0.1645 1.1828 -0.0310 0.021 Uiso 1 1 calc R
C10 C 0.38643(13) 1.1047(2) 0.10808(13) 0.0185(4) Uani 1 1 d .
C11 C 0.47032(13) 1.0937(2) 0.09821(14) 0.0243(5) Uani 1 1 d .
H11 H 0.4759 1.1467 0.0478 0.029 Uiso 1 1 calc R
C12 C 0.54617(15) 1.0050(3) 0.16218(16) 0.0299(5) Uani 1 1 d .
H12 H 0.6042 0.9990 0.1562 0.036 Uiso 1 1 calc R
C13 C 0.53764(14) 0.9255(2) 0.23436(16) 0.0287(5) Uani 1 1 d .
H13 H 0.5897 0.8646 0.2779 0.034 Uiso 1 1 calc R
C14 C 0.45278(13) 0.9344(2) 0.24353(14) 0.0213(4) Uani 1 1 d .
H14 H 0.4468 0.8778 0.2926 0.026 Uiso 1 1 calc R
C15 C 0.37703(12) 1.0255(2) 0.18146(13) 0.0162(4) Uani 1 1 d .
C16 C 0.28599(12) 1.0593(2) 0.18984(12) 0.0144(4) Uani 1 1 d .
H16 H 0.2912 1.1692 0.2140 0.017 Uiso 1 1 calc R
C17 C 0.19523(12) 1.0529(2) 0.09297(12) 0.0152(4) Uani 1 1 d .
C18 C 0.16473(12) 0.8847(2) 0.06459(13) 0.0152(4) Uani 1 1 d .
C19 C 0.11789(13) 1.1504(2) 0.10459(13) 0.0190(4) Uani 1 1 d .
H19A H 0.0539 1.1236 0.0536 0.023 Uiso 1 1 calc R
H19B H 0.1293 1.2637 0.0996 0.023 Uiso 1 1 calc R
C20 C 0.12086(13) 1.1159(2) 0.20189(13) 0.0197(4) Uani 1 1 d .
H20A H 0.1586 1.1987 0.2472 0.024 Uiso 1 1 calc R
H20B H 0.0548 1.1193 0.1959 0.024 Uiso 1 1 calc R
C21 C 0.26612(12) 0.9536(2) 0.25789(12) 0.0158(4) Uani 1 1 d .
H21 H 0.2821 0.8428 0.2494 0.019 Uiso 1 1 calc R
C22 C 0.32278(12) 0.9985(2) 0.36167(13) 0.0173(4) Uani 1 1 d .
C23 C 0.39557(15) 0.8953(3) 0.51810(13) 0.0326(5) Uani 1 1 d .
H23A H 0.4533 0.9597 0.5371 0.049 Uiso 1 1 calc R
H23B H 0.4128 0.7935 0.5504 0.049 Uiso 1 1 calc R
H23C H 0.3501 0.9490 0.5356 0.049 Uiso 1 1 calc R
N1 N 0.16369(10) 0.96058(17) 0.23970(10) 0.0163(3) Uani 1 1 d .
N2 N 0.21818(11) 0.96972(18) -0.04099(11) 0.0193(4) Uani 1 1 d .
N3 N 0.30785(10) 1.19671(18) 0.04755(10) 0.0200(4) Uani 1 1 d .
H3A H 0.3129 1.2950 0.0331 0.024 Uiso 1 1 calc R
O1 O 0.33618(9) 1.13201(16) 0.39138(9) 0.0266(3) Uani 1 1 d .
O2 O 0.35185(9) 0.87105(16) 0.41633(9) 0.0239(3) Uani 1 1 d .

loop_
_atom_site_aniso_label
_atom_site_aniso_U_11
_atom_site_aniso_U_22
_atom_site_aniso_U_33
_atom_site_aniso_U_23
_atom_site_aniso_U_13
_atom_site_aniso_U_12
C1 0.0206(10) 0.0298(11) 0.0217(11) -0.0020(9) 0.0107(8) -0.0045(8)
C2 0.0170(9) 0.0182(9) 0.0141(9) 0.0020(7) 0.0056(8) 0.0000(7)
C3 0.0131(9) 0.0196(9) 0.0148(9) 0.0001(7) 0.0045(7) 0.0002(7)
C4 0.0198(9) 0.0181(10) 0.0241(11) -0.0003(8) 0.0097(8) -0.0026(7)
C5 0.0208(10) 0.0189(10) 0.0257(11) -0.0068(8) 0.0086(9) -0.0025(7)
C6 0.0189(9) 0.0249(10) 0.0158(10) -0.0053(8) 0.0077(8) -0.0005(7)
C7 0.0129(9) 0.0211(10) 0.0136(9) 0.0011(7) 0.0041(7) 0.0015(7)
C8 0.0290(11) 0.0294(11) 0.0175(11) 0.0001(8) 0.0131(9) -0.0003(8)
C9 0.0205(9) 0.0181(10) 0.0139(9) 0.0023(7) 0.0074(8) 0.0014(7)
C10 0.0216(10) 0.0164(9) 0.0178(10) -0.0030(8) 0.0089(8) -0.0029(7)
C11 0.0261(11) 0.0291(11) 0.0243(11) -0.0015(9) 0.0172(9) -0.0045(8)
C12 0.0225(11) 0.0365(13) 0.0383(13) 0.0000(10) 0.0205(10) 0.0008(9)
C13 0.0219(11) 0.0304(12) 0.0352(13) 0.0049(10) 0.0138(10) 0.0059(8)
C14 0.0217(10) 0.0236(10) 0.0197(10) 0.0010(8) 0.0103(8) 0.0025(8)
C15 0.0169(9) 0.0160(9) 0.0177(10) -0.0028(7) 0.0096(8) -0.0012(7)
C16 0.0160(9) 0.0139(9) 0.0139(9) -0.0021(7) 0.0073(8) -0.0010(7)
C17 0.0167(9) 0.0152(9) 0.0138(9) 0.0008(7) 0.0068(8) 0.0010(7)
C18 0.0114(8) 0.0164(9) 0.0148(9) -0.0006(7) 0.0030(7) 0.0010(7)
C19 0.0200(9) 0.0150(9) 0.0212(10) -0.0001(8) 0.0085(8) 0.0030(7)
C20 0.0190(9) 0.0200(10) 0.0230(11) -0.0019(8) 0.0119(8) 0.0034(7)
C21 0.0149(9) 0.0187(9) 0.0153(10) -0.0011(7) 0.0079(8) -0.0009(7)
C22 0.0147(9) 0.0241(10) 0.0159(10) -0.0002(8) 0.0094(8) 0.0006(7)
C23 0.0282(11) 0.0557(15) 0.0110(10) 0.0054(10) 0.0059(9) 0.0019(10)
N1 0.0149(8) 0.0185(8) 0.0168(8) -0.0008(6) 0.0083(7) -0.0003(6)
N2 0.0245(9) 0.0204(8) 0.0138(8) -0.0011(6) 0.0093(7) -0.0026(6)
N3 0.0239(8) 0.0144(8) 0.0217(9) 0.0031(7) 0.0099(7) -0.0028(6)
O1 0.0333(8) 0.0268(8) 0.0207(8) -0.0078(6) 0.0127(6) -0.0057(6)
O2 0.0238(7) 0.0324(8) 0.0128(7) 0.0037(6) 0.0056(6) 0.0022(6)

loop_
_atom_type_symbol
_atom_type_description
_atom_type_scat_dispersion_real
_atom_type_scat_dispersion_imag
_atom_type_scat_source
C C 0.0033 0.0016 'International Tables Vol C Tables 4.2.6.8 and 6.1.1.4'
H H 0.0000 0.0000 'International Tables Vol C Tables 4.2.6.8 and 6.1.1.4'
N N 0.0061 0.0033 'International Tables Vol C Tables 4.2.6.8 and 6.1.1.4'
O O 0.0106 0.0060 'International Tables Vol C Tables 4.2.6.8 and 6.1.1.4'

loop_
_geom_angle_atom_site_label_1
_geom_angle_atom_site_label_2
_geom_angle_atom_site_label_3
_geom_angle
C2 C1 H1A 120.0
C2 C1 H1B 120.0
H1A C1 H1B 120.0
C1 C2 N1 119.29(17)
C1 C2 C3 123.73(17)
N1 C2 C3 116.70(15)
C18 C3 C4 118.66(17)
C18 C3 C2 117.86(16)
C4 C3 C2 123.41(16)
C5 C4 C3 119.74(17)
C5 C4 H4 120.1
C3 C4 H4 120.1
C4 C5 C6 122.25(18)
C4 C5 H5 118.9
C6 C5 H5 118.9
C5 C6 C7 117.71(17)
C5 C6 H6 121.1
C7 C6 H6 121.1
N2 C7 C18 110.57(16)
N2 C7 C6 128.95(17)
C18 C7 C6 120.45(16)
N2 C8 H8A 109.5
N2 C8 H8B 109.5
H8A C8 H8B 109.5
N2 C8 H8C 109.5
H8A C8 H8C 109.5
H8B C8 H8C 109.5
N3 C9 N2 112.34(14)
N3 C9 C17 111.66(14)
N2 C9 C17 104.95(14)
N3 C9 H9 109.3
N2 C9 H9 109.3
C17 C9 H9 109.3
C11 C10 C15 120.59(17)
C11 C10 N3 122.73(17)
C15 C10 N3 116.67(15)
C10 C11 C12 119.77(18)
C10 C11 H11 120.1
C12 C11 H11 120.1
C13 C12 C11 120.24(18)
C13 C12 H12 119.9
C11 C12 H12 119.9
C12 C13 C14 120.07(19)
C12 C13 H13 120.0
C14 C13 H13 120.0
C15 C14 C13 120.40(18)
C15 C14 H14 119.8
C13 C14 H14 119.8
C14 C15 C10 118.90(16)
C14 C15 C16 125.64(16)
C10 C15 C16 115.26(15)
C15 C16 C21 116.01(14)
C15 C16 C17 112.82(15)
C21 C16 C17 106.78(14)
C15 C16 H16 106.9
C21 C16 H16 106.9
C17 C16 H16 106.9
C18 C17 C19 112.73(14)
C18 C17 C9 102.60(14)
C19 C17 C9 113.31(14)
C18 C17 C16 110.64(14)
C19 C17 C16 106.44(14)
C9 C17 C16 111.21(14)
C3 C18 C7 121.12(16)
C3 C18 C17 128.99(16)
C7 C18 C17 109.88(15)
C17 C19 C20 109.60(14)
C17 C19 H19A 109.8
C20 C19 H19A 109.8
C17 C19 H19B 109.8
C20 C19 H19B 109.8
H19A C19 H19B 108.2
N1 C20 C19 112.32(14)
N1 C20 H20A 109.1
C19 C20 H20A 109.1
N1 C20 H20B 109.1
C19 C20 H20B 109.1
H20A C20 H20B 107.9
N1 C21 C22 104.91(14)
N1 C21 C16 111.89(14)
C22 C21 C16 113.79(14)
N1 C21 H21 108.7
C22 C21 H21 108.7
C16 C21 H21 108.7
O1 C22 O2 124.27(17)
O1 C22 C21 124.65(17)
O2 C22 C21 111.01(15)
O2 C23 H23A 109.5
O2 C23 H23B 109.5
H23A C23 H23B 109.5
O2 C23 H23C 109.5
H23A C23 H23C 109.5
H23B C23 H23C 109.5
C2 N1 C20 112.05(14)
C2 N1 C21 114.15(14)
C20 N1 C21 111.41(13)
C7 N2 C8 122.69(15)
C7 N2 C9 110.25(15)
C8 N2 C9 119.07(15)
C10 N3 C9 112.86(15)
C10 N3 H3A 123.6
C9 N3 H3A 123.6
C22 O2 C23 117.14(16)

loop_
_geom_bond_atom_site_label_1
_geom_bond_atom_site_label_2
_geom_bond_distance
C1 C2 1.329(2)
C1 H1A 0.9500
C1 H1B 0.9500
C2 N1 1.444(2)
C2 C3 1.476(2)
C3 C18 1.384(2)
C3 C4 1.405(3)
C4 C5 1.379(3)
C4 H4 0.9500
C5 C6 1.392(3)
C5 H5 0.9500
C6 C7 1.400(2)
C6 H6 0.9500
C7 N2 1.383(2)
C7 C18 1.394(2)
C8 N2 1.440(2)
C8 H8A 0.9800
C8 H8B 0.9800
C8 H8C 0.9800
C9 N3 1.455(2)
C9 N2 1.470(2)
C9 C17 1.553(2)
C9 H9 1.0000
C10 C11 1.385(2)
C10 C15 1.401(3)
C10 N3 1.409(2)
C11 C12 1.387(3)
C11 H11 0.9500
C12 C13 1.379(3)
C12 H12 0.9500
C13 C14 1.393(3)
C13 H13 0.9500
C14 C15 1.387(3)
C14 H14 0.9500
C15 C16 1.508(2)
C16 C21 1.532(2)
C16 C17 1.554(2)
C16 H16 1.0000
C17 C18 1.513(2)
C17 C19 1.539(2)
C19 C20 1.541(3)
C19 H19A 0.9900
C19 H19B 0.9900
C20 N1 1.481(2)
C20 H20A 0.9900
C20 H20B 0.9900
C21 N1 1.491(2)
C21 C22 1.522(3)
C21 H21 1.0000
C22 O1 1.212(2)
C22 O2 1.333(2)
C23 O2 1.452(2)
C23 H23A 0.9800
C23 H23B 0.9800
C23 H23C 0.9800
N3 H3A 0.8800

loop_
_geom_torsion_atom_site_label_1
_geom_torsion_atom_site_label_2
_geom_torsion_atom_site_label_3
_geom_torsion_atom_site_label_4
_geom_torsion
C1 C2 C3 C18 145.21(19)
N1 C2 C3 C18 -28.5(2)
C1 C2 C3 C4 -31.8(3)
N1 C2 C3 C4 154.46(16)
C18 C3 C4 C5 -2.0(3)
C2 C3 C4 C5 174.99(16)
C3 C4 C5 C6 -0.5(3)
C4 C5 C6 C7 2.1(3)
C5 C6 C7 N2 176.51(17)
C5 C6 C7 C18 -1.3(3)
C15 C10 C11 C12 -0.8(3)
N3 C10 C11 C12 177.91(18)
C10 C11 C12 C13 1.2(3)
C11 C12 C13 C14 -0.2(3)
C12 C13 C14 C15 -1.2(3)
C13 C14 C15 C10 1.7(3)
C13 C14 C15 C16 -172.97(18)
C11 C10 C15 C14 -0.7(3)
N3 C10 C15 C14 -179.43(16)
C11 C10 C15 C16 174.51(17)
N3 C10 C15 C16 -4.2(2)
C14 C15 C16 C21 -15.3(3)
C10 C15 C16 C21 169.86(15)
C14 C15 C16 C17 -138.96(18)
C10 C15 C16 C17 46.2(2)
N3 C9 C17 C18 -133.71(15)
N2 C9 C17 C18 -11.75(17)
N3 C9 C17 C19 104.46(17)
N2 C9 C17 C19 -133.58(15)
N3 C9 C17 C16 -15.4(2)
N2 C9 C17 C16 106.56(15)
C15 C16 C17 C18 79.38(18)
C21 C16 C17 C18 -49.23(18)
C15 C16 C17 C19 -157.83(14)
C21 C16 C17 C19 73.57(17)
C15 C16 C17 C9 -34.0(2)
C21 C16 C17 C9 -162.57(14)
C4 C3 C18 C7 2.8(3)
C2 C3 C18 C7 -174.38(15)
C4 C3 C18 C17 -178.01(17)
C2 C3 C18 C17 4.8(3)
N2 C7 C18 C3 -179.31(16)
C6 C7 C18 C3 -1.1(3)
N2 C7 C18 C17 1.3(2)
C6 C7 C18 C17 179.53(16)
C19 C17 C18 C3 -50.3(2)
C9 C17 C18 C3 -172.55(17)
C16 C17 C18 C3 68.7(2)
C19 C17 C18 C7 128.97(16)
C9 C17 C18 C7 6.74(18)
C16 C17 C18 C7 -111.97(16)
C18 C17 C19 C20 80.09(19)
C9 C17 C19 C20 -163.92(14)
C16 C17 C19 C20 -41.38(19)
C17 C19 C20 N1 -23.8(2)
C15 C16 C21 N1 -162.13(14)
C17 C16 C21 N1 -35.41(19)
C15 C16 C21 C22 79.17(19)
C17 C16 C21 C22 -154.11(14)
N1 C21 C22 O1 -81.1(2)
C16 C21 C22 O1 41.5(2)
N1 C21 C22 O2 95.85(16)
C16 C21 C22 O2 -141.53(15)
C1 C2 N1 C20 -83.4(2)
C3 C2 N1 C20 90.66(18)
C1 C2 N1 C21 148.80(17)
C3 C2 N1 C21 -37.2(2)
C19 C20 N1 C2 -65.61(18)
C19 C20 N1 C21 63.66(19)
C22 C21 N1 C2 -138.22(15)
C16 C21 N1 C2 97.94(17)
C22 C21 N1 C20 93.64(16)
C16 C21 N1 C20 -30.21(19)
C18 C7 N2 C8 -158.06(16)
C6 C7 N2 C8 23.9(3)
C18 C7 N2 C9 -9.6(2)
C6 C7 N2 C9 172.38(17)
N3 C9 N2 C7 134.98(15)
C17 C9 N2 C7 13.47(19)
N3 C9 N2 C8 -75.3(2)
C17 C9 N2 C8 163.20(15)
C11 C10 N3 C9 131.16(18)
C15 C10 N3 C9 -50.1(2)
N2 C9 N3 C10 -58.39(19)
C17 C9 N3 C10 59.21(19)
O1 C22 O2 C23 5.0(3)
C21 C22 O2 C23 -171.91(14)
